data_2207057
loop_
_publ_author_name
'Yuan, Chun-Lan'

_publ_section_title
;<i>trans</i>-Bis{2,4-dichloro-6-[(3-cyclohexylaminopropylimino)methyl]phenolato}cobalt(III)
 perchlorate
;
_journal_coeditor_code RZ6117
_journal_issue 10
_journal_name_full 'Acta Crystallographica Section E'
_journal_page_first m2112
_journal_page_last m2114
_journal_paper_doi 10.1107/S1600536805030345
_journal_volume 61
_journal_year 2005
_chemical_formula_iupac '[Co (C16 H21 Cl2 N2 O)2], Cl O4'
_chemical_formula_moiety 'C32 H42 Cl4 Co N4 O2, Cl O4'
_chemical_formula_sum 'C32 H42 Cl5 Co N4 O6'
_chemical_formula_weight 814.88
_chemical_name_systematic
;
 ?
;
_space_group_IT_number 14
_symmetry_cell_setting monoclinic
_symmetry_space_group_name_Hall '-P 2ybc'
_symmetry_space_group_name_H-M 'P 1 21/c 1'
_atom_sites_solution_hydrogens geom
_atom_sites_solution_primary direct
_atom_sites_solution_secondary difmap
_audit_creation_method SHELXL-97
_cell_angle_alpha 90.00
_cell_angle_beta 99.4860(10)
_cell_angle_gamma 90.00
_cell_formula_units_Z 4
_cell_length_a 16.136(2)
_cell_length_b 12.752(2)
_cell_length_c 17.771(2)
_cell_measurement_reflns_used 6581
_cell_measurement_temperature 298(2)
_cell_measurement_theta_max 25.2
_cell_measurement_theta_min 2.2
_cell_volume 3606.7(8)
_computing_cell_refinement 'SAINT (Bruker, 1998)'
_computing_data_collection 'SMART (Bruker, 1998)'
_computing_data_reduction SAINT
_computing_molecular_graphics 'SHELXTL (Bruker, 1998)'
_computing_publication_material SHELXTL
_computing_structure_refinement 'SHELXL97 (Sheldrick, 1997)'
_computing_structure_solution 'SHELXS97 (Sheldrick, 1997)'
_diffrn_ambient_temperature 298(2)
_diffrn_measured_fraction_theta_full 0.993
_diffrn_measured_fraction_theta_max 0.993
_diffrn_measurement_device_type 'Bruker SMART CCD area-detector'
_diffrn_measurement_method '\w scan'
_diffrn_radiation_monochromator graphite
_diffrn_radiation_source 'fine-focus sealed tube'
_diffrn_radiation_type MoK\a
_diffrn_radiation_wavelength 0.71073
_diffrn_reflns_av_R_equivalents 0.0377
_diffrn_reflns_av_sigmaI/netI 0.0391
_diffrn_reflns_limit_h_max 20
_diffrn_reflns_limit_h_min -20
_diffrn_reflns_limit_k_max 16
_diffrn_reflns_limit_k_min -16
_diffrn_reflns_limit_l_max 23
_diffrn_reflns_limit_l_min -23
_diffrn_reflns_number 30380
_diffrn_reflns_theta_full 27.50
_diffrn_reflns_theta_max 27.50
_diffrn_reflns_theta_min 1.28
_diffrn_standards_decay_% 0
_diffrn_standards_interval_count 0
_diffrn_standards_interval_time 0
_diffrn_standards_number 0
_exptl_absorpt_coefficient_mu 0.895
_exptl_absorpt_correction_T_max 0.8926
_exptl_absorpt_correction_T_min 0.7448
_exptl_absorpt_correction_type multi-scan
_exptl_absorpt_process_details '(SADABS; Sheldrick, 1996)'
_exptl_crystal_colour brown
_exptl_crystal_density_diffrn 1.501
_exptl_crystal_density_method 'not measured'
_exptl_crystal_description block
_exptl_crystal_F_000 1688
_exptl_crystal_size_max 0.35
_exptl_crystal_size_mid 0.17
_exptl_crystal_size_min 0.13
_refine_diff_density_max 0.555
_refine_diff_density_min -0.381
_refine_ls_extinction_method none
_refine_ls_goodness_of_fit_ref 1.153
_refine_ls_hydrogen_treatment mixed
_refine_ls_matrix_type full
_refine_ls_number_parameters 479
_refine_ls_number_reflns 8227
_refine_ls_number_restraints 44
_refine_ls_restrained_S_all 1.164
_refine_ls_R_factor_all 0.0951
_refine_ls_R_factor_gt 0.0734
_refine_ls_shift/su_max 0.000
_refine_ls_shift/su_mean 0.000
_refine_ls_structure_factor_coef Fsqd
_refine_ls_weighting_details 'calc w=1/[\s^2^(Fo^2^)+(0.0524P)^2^+4.3537P] where P=(Fo^2^+2Fc^2^)/3'
_refine_ls_weighting_scheme calc
_refine_ls_wR_factor_gt 0.1503
_refine_ls_wR_factor_ref 0.1604
_reflns_number_gt 6373
_reflns_number_total 8227
_reflns_threshold_expression I>2\s(I)
_cod_data_source_file rz6117.cif
_cod_data_source_block I
_cod_depositor_comments
;
The following automatic conversions were performed:
'_symmetry_cell_setting' value 'Monoclinic' changed to 'monoclinic'
according to '/home/saulius/struct/CIF-dictionaries/cif_core.dic'
dictionary named 'cif_core.dic' version 2.4.1 from 2010-06-29.

Automatic conversion script
Id: cif_fix_enum 1527 2010-12-29 10:47:43Z saulius 

The following automatic conversions were performed:

'_symmetry_cell_setting' value 'Monoclinic' changed to 'monoclinic'
according to /home/saulius/struct/CIF-dictionaries/cif_core.dic
dictionary named 'cif_core.dic' version 2.4.1 from 2010-06-29.

Automatic conversion script
Id: cif_fix_values 1715 2011-07-08 13:25:40Z adriana 
;
_cod_original_sg_symbol_H-M 'P 21/c'
_cod_database_code 2207057
_cod_database_fobs_code 2207057

loop_
_symmetry_equiv_pos_as_xyz
'x, y, z'
'-x, y+1/2, -z+1/2'
'-x, -y, -z'
'x, -y-1/2, z-1/2'

loop_
_atom_site_label
_atom_site_fract_x
_atom_site_fract_y
_atom_site_fract_z
_atom_site_U_iso_or_equiv
_atom_site_adp_type
_atom_site_calc_flag
_atom_site_refinement_flags
_atom_site_occupancy
_atom_site_disorder_assembly
_atom_site_disorder_group
_atom_site_type_symbol
Co1 0.5000 0.5000 0.5000 0.03075(16) Uani d S 1 . . Co
Co2 0.0000 1.0000 0.5000 0.03254(17) Uani d S 1 . . Co
Cl1 0.26386(8) 0.89156(11) 0.63441(8) 0.0788(4) Uani d . 1 . . Cl
Cl2 0.34603(10) 1.29238(14) 0.70003(9) 0.0995(6) Uani d . 1 . . Cl
Cl3 0.43179(10) 0.62425(12) 0.73226(7) 0.0821(4) Uani d . 1 . . Cl
Cl4 0.10614(10) 0.53039(15) 0.63682(11) 0.1060(6) Uani d . 1 . . Cl
Cl5 0.14237(8) 0.36283(11) 0.32176(8) 0.0682(3) Uani d D 1 . . Cl
O1 0.11362(16) 0.98064(18) 0.54379(14) 0.0398(6) Uani d . 1 . . O
O2 0.45250(16) 0.5593(2) 0.58013(13) 0.0391(6) Uani d . 1 . . O
O3 0.1297(9) 0.2565(6) 0.3122(8) 0.152(6) Uani d PD 0.581(13) A 1 O
O4 0.0955(9) 0.4111(10) 0.2609(7) 0.199(9) Uani d PD 0.581(13) A 1 O
O5 0.1252(7) 0.3949(10) 0.3904(5) 0.128(6) Uani d PD 0.581(13) A 1 O
O6 0.2270(5) 0.3794(12) 0.3196(6) 0.148(7) Uani d PD 0.581(13) A 1 O
O3' 0.1837(7) 0.4467(8) 0.2953(6) 0.085(4) Uani d PD 0.419(13) A 2 O
O4' 0.1857(11) 0.3234(13) 0.3880(9) 0.173(9) Uani d PD 0.419(13) A 2 O
O5' 0.0665(9) 0.4022(10) 0.3370(14) 0.184(12) Uani d PD 0.419(13) A 2 O
O6' 0.1234(12) 0.2846(14) 0.2692(10) 0.213(16) Uani d PD 0.419(13) A 2 O
N1 0.02139(19) 1.1435(2) 0.47560(17) 0.0382(7) Uani d . 1 . . N
N2 0.0271(2) 0.9563(3) 0.39813(17) 0.0420(7) Uani d D 1 . . N
N3 0.39328(19) 0.5043(2) 0.43304(16) 0.0357(6) Uani d . 1 . . N
N4 0.5239(2) 0.6442(2) 0.46371(17) 0.0412(7) Uani d D 1 . . N
C1 0.1640(2) 1.0530(3) 0.57701(19) 0.0374(8) Uani d . 1 . . C
C2 0.2397(3) 1.0241(3) 0.6233(2) 0.0489(10) Uani d . 1 . . C
C3 0.2946(3) 1.0970(4) 0.6610(2) 0.0596(13) Uani d . 1 . . C
H3 0.3439 1.0757 0.6919 0.072 Uiso calc R 1 . . H
C4 0.2751(3) 1.2016(4) 0.6523(2) 0.0594(13) Uani d . 1 . . C
C5 0.2056(3) 1.2348(4) 0.6058(2) 0.0546(11) Uani d . 1 . . C
H5 0.1948 1.3062 0.5993 0.066 Uiso calc R 1 . . H
C6 0.1497(2) 1.1611(3) 0.5671(2) 0.0417(9) Uani d . 1 . . C
C7 0.0821(2) 1.1986(3) 0.5095(2) 0.0427(9) Uani d . 1 . . C
H7 0.0832 1.2690 0.4961 0.051 Uiso calc R 1 . . H
C8 -0.0328(3) 1.1904(3) 0.4090(2) 0.0507(10) Uani d . 1 . . C
H8A -0.0131 1.2604 0.4002 0.061 Uiso calc R 1 . . H
H8B -0.0899 1.1959 0.4192 0.061 Uiso calc R 1 . . H
C9 -0.0317(3) 1.1232(4) 0.3383(2) 0.0593(12) Uani d . 1 . . C
H9A -0.0853 1.0876 0.3261 0.071 Uiso calc R 1 . . H
H9B -0.0262 1.1691 0.2959 0.071 Uiso calc R 1 . . H
C10 0.0363(3) 1.0433(4) 0.3452(2) 0.0562(11) Uani d . 1 . . C
H10A 0.0380 1.0142 0.2950 0.067 Uiso calc R 1 . . H
H10B 0.0896 1.0778 0.3622 0.067 Uiso calc R 1 . . H
C11 0.0934(2) 0.8711(3) 0.4020(2) 0.0403(8) Uani d . 1 . . C
H11 0.1007 0.8420 0.4537 0.048 Uiso calc R 1 . . H
C12 0.1785(3) 0.9098(4) 0.3898(3) 0.0631(12) Uani d . 1 . . C
H12A 0.1974 0.9651 0.4261 0.076 Uiso calc R 1 . . H
H12B 0.1745 0.9387 0.3388 0.076 Uiso calc R 1 . . H
C13 0.2413(3) 0.8205(5) 0.3999(4) 0.0901(19) Uani d . 1 . . C
H13A 0.2951 0.8455 0.3894 0.108 Uiso calc R 1 . . H
H13B 0.2492 0.7962 0.4523 0.108 Uiso calc R 1 . . H
C14 0.2119(4) 0.7316(5) 0.3475(4) 0.098(2) Uani d . 1 . . C
H14A 0.2522 0.6747 0.3565 0.118 Uiso calc R 1 . . H
H14B 0.2089 0.7545 0.2951 0.118 Uiso calc R 1 . . H
C15 0.1272(4) 0.6926(4) 0.3592(3) 0.0782(17) Uani d . 1 . . C
H15A 0.1310 0.6641 0.4103 0.094 Uiso calc R 1 . . H
H15B 0.1090 0.6369 0.3231 0.094 Uiso calc R 1 . . H
C16 0.0623(3) 0.7825(3) 0.3481(3) 0.0585(12) Uani d . 1 . . C
H16A 0.0546 0.8072 0.2958 0.070 Uiso calc R 1 . . H
H16B 0.0085 0.7574 0.3586 0.070 Uiso calc R 1 . . H
C17 0.3748(2) 0.5528(3) 0.5899(2) 0.0409(9) Uani d . 1 . . C
C18 0.3525(3) 0.5803(3) 0.6611(3) 0.0553(11) Uani d . 1 . . C
C19 0.2714(4) 0.5732(4) 0.6745(3) 0.0707(15) Uani d . 1 . . C
H19 0.2590 0.5908 0.7222 0.085 Uiso calc R 1 . . H
C20 0.2084(3) 0.5400(4) 0.6176(3) 0.0673(14) Uani d . 1 . . C
C21 0.2252(3) 0.5164(3) 0.5472(3) 0.0555(11) Uani d . 1 . . C
H21 0.1818 0.4966 0.5087 0.067 Uiso calc R 1 . . H
C22 0.3080(2) 0.5217(3) 0.5322(2) 0.0419(9) Uani d . 1 . . C
C23 0.3215(2) 0.5092(3) 0.4553(2) 0.0409(8) Uani d . 1 . . C
H23 0.2740 0.5041 0.4179 0.049 Uiso calc R 1 . . H
C24 0.3943(3) 0.5118(3) 0.3505(2) 0.0432(9) Uani d . 1 . . C
H24A 0.3372 0.5170 0.3233 0.052 Uiso calc R 1 . . H
H24B 0.4195 0.4490 0.3333 0.052 Uiso calc R 1 . . H
C25 0.4443(3) 0.6076(4) 0.3330(2) 0.0546(11) Uani d . 1 . . C
H25A 0.4958 0.5838 0.3172 0.065 Uiso calc R 1 . . H
H25B 0.4120 0.6446 0.2903 0.065 Uiso calc R 1 . . H
C26 0.4662(3) 0.6825(3) 0.3969(2) 0.0552(11) Uani d . 1 . . C
H26A 0.4910 0.7441 0.3777 0.066 Uiso calc R 1 . . H
H26B 0.4146 0.7046 0.4136 0.066 Uiso calc R 1 . . H
C27 0.5510(2) 0.7249(3) 0.5255(2) 0.0371(8) Uani d . 1 . . C
H27 0.5676 0.6860 0.5732 0.044 Uiso calc R 1 . . H
C28 0.6282(3) 0.7827(4) 0.5100(3) 0.0611(12) Uani d . 1 . . C
H28A 0.6147 0.8225 0.4631 0.073 Uiso calc R 1 . . H
H28B 0.6719 0.7327 0.5038 0.073 Uiso calc R 1 . . H
C29 0.6599(4) 0.8566(5) 0.5758(3) 0.0831(17) Uani d . 1 . . C
H29A 0.6804 0.8157 0.6211 0.100 Uiso calc R 1 . . H
H29B 0.7065 0.8975 0.5633 0.100 Uiso calc R 1 . . H
C30 0.5916(5) 0.9298(4) 0.5923(4) 0.097(2) Uani d . 1 . . C
H30A 0.6126 0.9715 0.6371 0.117 Uiso calc R 1 . . H
H30B 0.5765 0.9772 0.5496 0.117 Uiso calc R 1 . . H
C31 0.5148(4) 0.8706(4) 0.6058(3) 0.0826(17) Uani d . 1 . . C
H31A 0.4711 0.9200 0.6131 0.099 Uiso calc R 1 . . H
H31B 0.5283 0.8290 0.6518 0.099 Uiso calc R 1 . . H
C32 0.4826(3) 0.7989(3) 0.5387(3) 0.0563(11) Uani d . 1 . . C
H32A 0.4344 0.7595 0.5494 0.068 Uiso calc R 1 . . H
H32B 0.4649 0.8406 0.4932 0.068 Uiso calc R 1 . . H
H2 -0.0222(17) 0.927(4) 0.377(3) 0.080 Uiso d D 1 . . H
H4 0.570(2) 0.634(4) 0.442(3) 0.080 Uiso d D 1 . . H

loop_
_atom_site_aniso_label
_atom_site_aniso_U_11
_atom_site_aniso_U_22
_atom_site_aniso_U_33
_atom_site_aniso_U_12
_atom_site_aniso_U_13
_atom_site_aniso_U_23
Co1 0.0352(3) 0.0304(3) 0.0268(3) -0.0033(3) 0.0056(3) 0.0014(3)
Co2 0.0376(4) 0.0286(3) 0.0297(3) -0.0012(3) 0.0004(3) 0.0030(3)
Cl1 0.0605(7) 0.0767(9) 0.0889(9) 0.0122(6) -0.0182(7) 0.0182(7)
Cl2 0.0873(10) 0.1170(13) 0.0863(10) -0.0608(10) -0.0087(8) -0.0174(9)
Cl3 0.1070(11) 0.0937(10) 0.0501(7) -0.0106(8) 0.0261(7) -0.0272(7)
Cl4 0.0724(9) 0.1263(14) 0.1361(15) 0.0153(9) 0.0673(10) 0.0199(11)
Cl5 0.0534(7) 0.0792(9) 0.0698(8) -0.0222(6) 0.0035(6) 0.0070(7)
O1 0.0427(14) 0.0320(13) 0.0411(14) 0.0007(11) -0.0039(11) 0.0009(11)
O2 0.0448(15) 0.0417(15) 0.0327(13) -0.0040(12) 0.0118(11) -0.0027(11)
O3 0.181(12) 0.056(6) 0.217(16) -0.010(6) 0.030(12) 0.012(7)
O4 0.237(18) 0.176(12) 0.140(11) 0.073(12) -0.100(11) 0.015(9)
O5 0.129(10) 0.186(13) 0.079(6) -0.077(10) 0.048(6) -0.011(7)
O6 0.086(7) 0.253(16) 0.111(8) -0.096(9) 0.037(6) -0.079(10)
O3' 0.057(7) 0.124(9) 0.076(7) -0.012(6) 0.017(5) 0.029(6)
O4' 0.147(15) 0.140(14) 0.205(18) 0.020(11) -0.046(14) 0.066(13)
O5' 0.108(12) 0.125(12) 0.36(3) 0.027(10) 0.153(17) 0.036(18)
O6' 0.163(18) 0.33(4) 0.152(18) -0.15(2) 0.031(14) -0.13(2)
N1 0.0463(18) 0.0300(16) 0.0375(16) 0.0009(13) 0.0045(14) 0.0056(13)
N2 0.052(2) 0.0385(17) 0.0341(17) 0.0014(15) 0.0040(14) 0.0014(14)
N3 0.0423(17) 0.0337(15) 0.0305(15) -0.0044(13) 0.0045(12) 0.0023(12)
N4 0.056(2) 0.0319(16) 0.0345(16) -0.0073(15) 0.0054(14) 0.0044(13)
C1 0.0390(19) 0.044(2) 0.0294(18) -0.0041(16) 0.0075(15) 0.0037(15)
C2 0.043(2) 0.062(3) 0.041(2) -0.0052(19) 0.0035(17) 0.0095(19)
C3 0.042(2) 0.097(4) 0.037(2) -0.016(2) -0.0037(18) 0.011(2)
C4 0.055(3) 0.075(3) 0.045(2) -0.036(2) 0.003(2) -0.002(2)
C5 0.057(3) 0.056(3) 0.052(2) -0.023(2) 0.012(2) -0.002(2)
C6 0.043(2) 0.045(2) 0.038(2) -0.0131(17) 0.0090(16) 0.0001(17)
C7 0.053(2) 0.0293(18) 0.048(2) -0.0059(17) 0.0145(18) 0.0028(16)
C8 0.059(3) 0.039(2) 0.051(2) 0.0027(19) 0.001(2) 0.0154(18)
C9 0.073(3) 0.060(3) 0.042(2) 0.008(2) 0.001(2) 0.019(2)
C10 0.071(3) 0.061(3) 0.038(2) 0.009(2) 0.013(2) 0.011(2)
C11 0.046(2) 0.039(2) 0.0349(19) 0.0037(17) 0.0032(16) -0.0003(16)
C12 0.051(3) 0.064(3) 0.077(3) -0.002(2) 0.014(2) 0.004(3)
C13 0.060(3) 0.089(4) 0.126(5) 0.020(3) 0.031(3) 0.010(4)
C14 0.128(6) 0.078(4) 0.099(5) 0.063(4) 0.051(4) 0.023(4)
C15 0.125(5) 0.046(3) 0.057(3) 0.020(3) -0.002(3) -0.003(2)
C16 0.077(3) 0.045(2) 0.048(2) 0.000(2) -0.007(2) -0.0096(19)
C17 0.052(2) 0.033(2) 0.042(2) 0.0013(17) 0.0189(18) 0.0030(16)
C18 0.072(3) 0.048(2) 0.051(3) 0.001(2) 0.026(2) -0.003(2)
C19 0.089(4) 0.065(3) 0.072(3) 0.010(3) 0.052(3) 0.000(3)
C20 0.059(3) 0.069(3) 0.086(4) 0.014(2) 0.045(3) 0.017(3)
C21 0.046(2) 0.054(3) 0.070(3) 0.0085(19) 0.019(2) 0.014(2)
C22 0.041(2) 0.036(2) 0.051(2) 0.0034(16) 0.0152(17) 0.0069(17)
C23 0.0375(19) 0.038(2) 0.045(2) -0.0031(16) 0.0017(16) 0.0092(17)
C24 0.047(2) 0.050(2) 0.0300(18) -0.0049(18) -0.0005(16) 0.0024(16)
C25 0.069(3) 0.058(3) 0.035(2) -0.017(2) 0.0005(19) 0.0093(19)
C26 0.075(3) 0.044(2) 0.041(2) -0.007(2) -0.007(2) 0.0138(18)
C27 0.044(2) 0.0310(18) 0.0362(19) -0.0025(15) 0.0058(16) -0.0013(15)
C28 0.063(3) 0.056(3) 0.066(3) -0.020(2) 0.013(2) 0.000(2)
C29 0.078(4) 0.078(4) 0.089(4) -0.044(3) 0.004(3) -0.014(3)
C30 0.144(6) 0.043(3) 0.094(4) -0.013(4) -0.013(4) -0.019(3)
C31 0.101(4) 0.060(3) 0.083(4) 0.023(3) 0.002(3) -0.028(3)
C32 0.059(3) 0.046(2) 0.061(3) 0.011(2) 0.000(2) -0.007(2)

loop_
_atom_type_symbol
_atom_type_description
_atom_type_scat_dispersion_real
_atom_type_scat_dispersion_imag
_atom_type_scat_source
C C 0.0033 0.0016 'International Tables Vol C Tables 4.2.6.8 and 6.1.1.4'
H H 0.0000 0.0000 'International Tables Vol C Tables 4.2.6.8 and 6.1.1.4'
N N 0.0061 0.0033 'International Tables Vol C Tables 4.2.6.8 and 6.1.1.4'
O O 0.0106 0.0060 'International Tables Vol C Tables 4.2.6.8 and 6.1.1.4'
Cl Cl 0.1484 0.1585 'International Tables Vol C Tables 4.2.6.8 and 6.1.1.4'
Co Co 0.3494 0.9721 'International Tables Vol C Tables 4.2.6.8 and 6.1.1.4'

loop_
_geom_angle_atom_site_label_1
_geom_angle_atom_site_label_2
_geom_angle_atom_site_label_3
_geom_angle_site_symmetry_1
_geom_angle_site_symmetry_3
_geom_angle
_geom_angle_publ_flag
O2 Co1 O2 3_666 . 180.0 y
O2 Co1 N3 3_666 3_666 91.26(12) ?
O2 Co1 N3 . 3_666 88.74(12) ?
O2 Co1 N3 3_666 . 88.74(12) y
O2 Co1 N3 . . 91.26(12) y
N3 Co1 N3 3_666 . 180.0 y
O2 Co1 N4 3_666 3_666 89.93(12) ?
O2 Co1 N4 . 3_666 90.07(12) ?
N3 Co1 N4 3_666 3_666 88.58(13) ?
N3 Co1 N4 . 3_666 91.42(13) ?
O2 Co1 N4 3_666 . 90.07(12) y
O2 Co1 N4 . . 89.93(12) y
N3 Co1 N4 3_666 . 91.42(13) y
N3 Co1 N4 . . 88.58(13) y
N4 Co1 N4 3_666 . 180.0 y
O1 Co2 O1 . 3_576 180.0 y
O1 Co2 N1 . . 91.10(12) y
O1 Co2 N1 3_576 . 88.90(12) y
O1 Co2 N1 . 3_576 88.90(12) ?
O1 Co2 N1 3_576 3_576 91.10(12) ?
N1 Co2 N1 . 3_576 180.0 y
O1 Co2 N2 . . 89.69(12) y
O1 Co2 N2 3_576 . 90.31(12) y
N1 Co2 N2 . . 89.27(13) y
N1 Co2 N2 3_576 . 90.73(13) y
O1 Co2 N2 . 3_576 90.31(12) ?
O1 Co2 N2 3_576 3_576 89.69(12) ?
N1 Co2 N2 . 3_576 90.73(13) ?
N1 Co2 N2 3_576 3_576 89.27(13) ?
N2 Co2 N2 . 3_576 180.0 y
O5 Cl5 O4 . . 114.2(7) ?
O5 Cl5 O4' . . 59.1(8) ?
O4 Cl5 O4' . . 173.1(9) ?
O5 Cl5 O6' . . 141.1(8) ?
O4 Cl5 O6' . . 75.8(10) ?
O4' Cl5 O6' . . 110.3(8) ?
O5 Cl5 O3 . . 111.1(6) ?
O4 Cl5 O3 . . 107.2(7) ?
O4' Cl5 O3 . . 77.8(8) ?
O5 Cl5 O3' . . 104.7(6) ?
O4 Cl5 O3' . . 67.4(7) ?
O4' Cl5 O3' . . 111.8(7) ?
O6' Cl5 O3' . . 113.5(8) ?
O3 Cl5 O3' . . 142.1(7) ?
O5 Cl5 O6 . . 109.0(5) ?
O4 Cl5 O6 . . 109.2(7) ?
O4' Cl5 O6 . . 73.4(8) ?
O6' Cl5 O6 . . 101.7(9) ?
O3 Cl5 O6 . . 105.9(7) ?
O3' Cl5 O6 . . 48.8(6) ?
O5 Cl5 O5' . . 53.1(8) ?
O4 Cl5 O5' . . 66.4(9) ?
O4' Cl5 O5' . . 107.9(8) ?
O6' Cl5 O5' . . 107.0(8) ?
O3 Cl5 O5' . . 105.2(9) ?
O3' Cl5 O5' . . 106.0(6) ?
O6 Cl5 O5' . . 148.4(9) ?
C1 O1 Co2 . . 125.8(2) ?
C17 O2 Co1 . . 126.7(2) ?
C7 N1 C8 . . 117.6(3) ?
C7 N1 Co2 . . 124.8(3) ?
C8 N1 Co2 . . 117.5(2) ?
C10 N2 C11 . . 114.9(3) ?
C10 N2 Co2 . . 115.1(3) ?
C11 N2 Co2 . . 114.5(2) ?
C10 N2 H2 . . 103(3) ?
C11 N2 H2 . . 107(3) ?
Co2 N2 H2 . . 101(3) ?
C23 N3 C24 . . 117.5(3) ?
C23 N3 Co1 . . 124.8(3) ?
C24 N3 Co1 . . 117.5(2) ?
C26 N4 C27 . . 115.4(3) ?
C26 N4 Co1 . . 115.8(2) ?
C27 N4 Co1 . . 115.9(2) ?
C26 N4 H4 . . 99(3) ?
C27 N4 H4 . . 105(3) ?
Co1 N4 H4 . . 103(3) ?
O1 C1 C2 . . 119.8(4) ?
O1 C1 C6 . . 124.1(3) ?
C2 C1 C6 . . 116.1(4) ?
C3 C2 C1 . . 122.3(4) ?
C3 C2 Cl1 . . 119.1(3) ?
C1 C2 Cl1 . . 118.6(3) ?
C4 C3 C2 . . 118.9(4) ?
C4 C3 H3 . . 120.5 ?
C2 C3 H3 . . 120.5 ?
C5 C4 C3 . . 121.8(4) ?
C5 C4 Cl2 . . 120.1(4) ?
C3 C4 Cl2 . . 118.1(4) ?
C4 C5 C6 . . 119.5(4) ?
C4 C5 H5 . . 120.2 ?
C6 C5 H5 . . 120.2 ?
C5 C6 C1 . . 121.1(4) ?
C5 C6 C7 . . 118.3(4) ?
C1 C6 C7 . . 120.1(3) ?
N1 C7 C6 . . 125.7(3) ?
N1 C7 H7 . . 117.2 ?
C6 C7 H7 . . 117.2 ?
N1 C8 C9 . . 110.3(3) ?
N1 C8 H8A . . 109.6 ?
C9 C8 H8A . . 109.6 ?
N1 C8 H8B . . 109.6 ?
C9 C8 H8B . . 109.6 ?
H8A C8 H8B . . 108.1 ?
C10 C9 C8 . . 115.3(4) ?
C10 C9 H9A . . 108.5 ?
C8 C9 H9A . . 108.5 ?
C10 C9 H9B . . 108.5 ?
C8 C9 H9B . . 108.5 ?
H9A C9 H9B . . 107.5 ?
N2 C10 C9 . . 114.6(4) ?
N2 C10 H10A . . 108.6 ?
C9 C10 H10A . . 108.6 ?
N2 C10 H10B . . 108.6 ?
C9 C10 H10B . . 108.6 ?
H10A C10 H10B . . 107.6 ?
C12 C11 C16 . . 111.7(4) ?
C12 C11 N2 . . 114.3(3) ?
C16 C11 N2 . . 110.4(3) ?
C12 C11 H11 . . 106.7 ?
C16 C11 H11 . . 106.7 ?
N2 C11 H11 . . 106.7 ?
C11 C12 C13 . . 110.1(4) ?
C11 C12 H12A . . 109.6 ?
C13 C12 H12A . . 109.6 ?
C11 C12 H12B . . 109.6 ?
C13 C12 H12B . . 109.6 ?
H12A C12 H12B . . 108.2 ?
C14 C13 C12 . . 111.0(5) ?
C14 C13 H13A . . 109.4 ?
C12 C13 H13A . . 109.4 ?
C14 C13 H13B . . 109.4 ?
C12 C13 H13B . . 109.4 ?
H13A C13 H13B . . 108.0 ?
C13 C14 C15 . . 111.7(5) ?
C13 C14 H14A . . 109.3 ?
C15 C14 H14A . . 109.3 ?
C13 C14 H14B . . 109.3 ?
C15 C14 H14B . . 109.3 ?
H14A C14 H14B . . 107.9 ?
C14 C15 C16 . . 110.5(4) ?
C14 C15 H15A . . 109.5 ?
C16 C15 H15A . . 109.5 ?
C14 C15 H15B . . 109.5 ?
C16 C15 H15B . . 109.5 ?
H15A C15 H15B . . 108.1 ?
C11 C16 C15 . . 109.1(4) ?
C11 C16 H16A . . 109.9 ?
C15 C16 H16A . . 109.9 ?
C11 C16 H16B . . 109.9 ?
C15 C16 H16B . . 109.9 ?
H16A C16 H16B . . 108.3 ?
O2 C17 C18 . . 119.9(4) ?
O2 C17 C22 . . 124.0(3) ?
C18 C17 C22 . . 116.1(4) ?
C19 C18 C17 . . 122.0(5) ?
C19 C18 Cl3 . . 120.3(4) ?
C17 C18 Cl3 . . 117.7(3) ?
C18 C19 C20 . . 120.2(4) ?
C18 C19 H19 . . 119.9 ?
C20 C19 H19 . . 119.9 ?
C21 C20 C19 . . 120.6(4) ?
C21 C20 Cl4 . . 120.3(5) ?
C19 C20 Cl4 . . 119.1(4) ?
C20 C21 C22 . . 120.3(5) ?
C20 C21 H21 . . 119.8 ?
C22 C21 H21 . . 119.8 ?
C21 C22 C17 . . 120.7(4) ?
C21 C22 C23 . . 118.4(4) ?
C17 C22 C23 . . 120.4(3) ?
N3 C23 C22 . . 125.9(4) ?
N3 C23 H23 . . 117.0 ?
C22 C23 H23 . . 117.0 ?
N3 C24 C25 . . 110.5(3) ?
N3 C24 H24A . . 109.6 ?
C25 C24 H24A . . 109.6 ?
N3 C24 H24B . . 109.6 ?
C25 C24 H24B . . 109.6 ?
H24A C24 H24B . . 108.1 ?
C26 C25 C24 . . 115.3(3) ?
C26 C25 H25A . . 108.4 ?
C24 C25 H25A . . 108.4 ?
C26 C25 H25B . . 108.4 ?
C24 C25 H25B . . 108.4 ?
H25A C25 H25B . . 107.5 ?
N4 C26 C25 . . 116.4(4) ?
N4 C26 H26A . . 108.2 ?
C25 C26 H26A . . 108.2 ?
N4 C26 H26B . . 108.2 ?
C25 C26 H26B . . 108.2 ?
H26A C26 H26B . . 107.3 ?
C32 C27 C28 . . 111.8(4) ?
C32 C27 N4 . . 114.1(3) ?
C28 C27 N4 . . 110.3(3) ?
C32 C27 H27 . . 106.7 ?
C28 C27 H27 . . 106.7 ?
N4 C27 H27 . . 106.7 ?
C27 C28 C29 . . 110.1(4) ?
C27 C28 H28A . . 109.6 ?
C29 C28 H28A . . 109.6 ?
C27 C28 H28B . . 109.6 ?
C29 C28 H28B . . 109.6 ?
H28A C28 H28B . . 108.2 ?
C30 C29 C28 . . 111.6(5) ?
C30 C29 H29A . . 109.3 ?
C28 C29 H29A . . 109.3 ?
C30 C29 H29B . . 109.3 ?
C28 C29 H29B . . 109.3 ?
H29A C29 H29B . . 108.0 ?
C31 C30 C29 . . 111.6(4) ?
C31 C30 H30A . . 109.3 ?
C29 C30 H30A . . 109.3 ?
C31 C30 H30B . . 109.3 ?
C29 C30 H30B . . 109.3 ?
H30A C30 H30B . . 108.0 ?
C30 C31 C32 . . 111.2(5) ?
C30 C31 H31A . . 109.4 ?
C32 C31 H31A . . 109.4 ?
C30 C31 H31B . . 109.4 ?
C32 C31 H31B . . 109.4 ?
H31A C31 H31B . . 108.0 ?
C27 C32 C31 . . 109.5(4) ?
C27 C32 H32A . . 109.8 ?
C31 C32 H32A . . 109.8 ?
C27 C32 H32B . . 109.8 ?
C31 C32 H32B . . 109.8 ?
H32A C32 H32B . . 108.2 ?

loop_
_geom_bond_atom_site_label_1
_geom_bond_atom_site_label_2
_geom_bond_site_symmetry_2
_geom_bond_distance
_geom_bond_publ_flag
Co1 O2 3_666 1.883(2) ?
Co1 O2 . 1.883(2) y
Co1 N3 3_666 1.926(3) ?
Co1 N3 . 1.926(3) y
Co1 N4 3_666 2.007(3) ?
Co1 N4 . 2.007(3) y
Co2 O1 . 1.886(2) y
Co2 O1 3_576 1.886(2) ?
Co2 N1 . 1.924(3) y
Co2 N1 3_576 1.924(3) ?
Co2 N2 . 2.010(3) y
Co2 N2 3_576 2.010(3) ?
Cl1 C2 . 1.739(5) ?
Cl2 C4 . 1.746(4) ?
Cl3 C18 . 1.738(5) ?
Cl4 C20 . 1.743(5) ?
Cl5 O5 . 1.357(7) ?
Cl5 O4 . 1.361(7) ?
Cl5 O4' . 1.363(9) ?
Cl5 O6' . 1.367(9) ?
Cl5 O3 . 1.377(7) ?
Cl5 O3' . 1.384(8) ?
Cl5 O6 . 1.388(7) ?
Cl5 O5' . 1.390(8) ?
O1 C1 . 1.304(4) ?
O2 C17 . 1.296(4) ?
N1 C7 . 1.274(5) ?
N1 C8 . 1.478(5) ?
N2 C10 . 1.479(5) ?
N2 C11 . 1.518(5) ?
N2 H2 . 0.90(4) ?
N3 C23 . 1.286(5) ?
N3 C24 . 1.472(4) ?
N4 C26 . 1.466(5) ?
N4 C27 . 1.517(5) ?
N4 H4 . 0.90(4) ?
C1 C2 . 1.404(5) ?
C1 C6 . 1.405(5) ?
C2 C3 . 1.379(6) ?
C3 C4 . 1.372(7) ?
C3 H3 . 0.9300 ?
C4 C5 . 1.348(6) ?
C5 C6 . 1.403(5) ?
C5 H5 . 0.9300 ?
C6 C7 . 1.447(5) ?
C7 H7 . 0.9300 ?
C8 C9 . 1.523(6) ?
C8 H8A . 0.9700 ?
C8 H8B . 0.9700 ?
C9 C10 . 1.487(6) ?
C9 H9A . 0.9700 ?
C9 H9B . 0.9700 ?
C10 H10A . 0.9700 ?
C10 H10B . 0.9700 ?
C11 C12 . 1.509(6) ?
C11 C16 . 1.512(5) ?
C11 H11 . 0.9800 ?
C12 C13 . 1.515(7) ?
C12 H12A . 0.9700 ?
C12 H12B . 0.9700 ?
C13 C14 . 1.493(9) ?
C13 H13A . 0.9700 ?
C13 H13B . 0.9700 ?
C14 C15 . 1.501(8) ?
C14 H14A . 0.9700 ?
C14 H14B . 0.9700 ?
C15 C16 . 1.543(6) ?
C15 H15A . 0.9700 ?
C15 H15B . 0.9700 ?
C16 H16A . 0.9700 ?
C16 H16B . 0.9700 ?
C17 C18 . 1.416(5) ?
C17 C22 . 1.416(6) ?
C18 C19 . 1.370(6) ?
C19 C20 . 1.378(8) ?
C19 H19 . 0.9300 ?
C20 C21 . 1.357(7) ?
C21 C22 . 1.406(5) ?
C21 H21 . 0.9300 ?
C22 C23 . 1.429(5) ?
C23 H23 . 0.9300 ?
C24 C25 . 1.523(5) ?
C24 H24A . 0.9700 ?
C24 H24B . 0.9700 ?
C25 C26 . 1.482(6) ?
C25 H25A . 0.9700 ?
C25 H25B . 0.9700 ?
C26 H26A . 0.9700 ?
C26 H26B . 0.9700 ?
C27 C32 . 1.500(5) ?
C27 C28 . 1.512(5) ?
C27 H27 . 0.9800 ?
C28 C29 . 1.523(7) ?
C28 H28A . 0.9700 ?
C28 H28B . 0.9700 ?
C29 C30 . 1.509(8) ?
C29 H29A . 0.9700 ?
C29 H29B . 0.9700 ?
C30 C31 . 1.503(9) ?
C30 H30A . 0.9700 ?
C30 H30B . 0.9700 ?
C31 C32 . 1.524(6) ?
C31 H31A . 0.9700 ?
C31 H31B . 0.9700 ?
C32 H32A . 0.9700 ?
C32 H32B . 0.9700 ?

loop_
_geom_hbond_atom_site_label_D
_geom_hbond_atom_site_label_H
_geom_hbond_atom_site_label_A
_geom_hbond_site_symmetry_A
_geom_hbond_distance_DH
_geom_hbond_distance_HA
_geom_hbond_distance_DA
_geom_hbond_angle_DHA
N2 H2 O4 2 0.90(4) 2.55(4) 3.223(8) 132(4)
